data_2236465
loop_
_publ_author_name
'Sen, Rupam'
'Mal, Dasarath'
'Brandao, Paula'
'Lin, Zhi'

_publ_section_title
;
 Tetraaquabis[2-(pyridin-4-yl-\k<i>N</i>)pyrimidine-5-carboxylato]zinc
;
_journal_coeditor_code LH5541
_journal_issue 11
_journal_name_full 'Acta Crystallographica Section E'
_journal_page_first m1429
_journal_paper_doi 10.1107/S160053681204411X
_journal_volume 68
_journal_year 2012
_chemical_formula_iupac '[Zn (C10 H6 N3 O2)2 (H2 O)4]'
_chemical_formula_moiety 'C20 H20 N6 O8 Zn'
_chemical_formula_sum 'C20 H20 N6 O8 Zn'
_chemical_formula_weight 537.79
_chemical_name_systematic
;
Tetraaquabis[2-(pyridin-4-yl-\k<i>N</i>)pyrimidine-5-carboxylato]zinc
;
_space_group_IT_number 2
_symmetry_cell_setting triclinic
_symmetry_space_group_name_Hall '-P 1'
_symmetry_space_group_name_H-M 'P -1'
_atom_sites_solution_hydrogens geom
_atom_sites_solution_primary direct
_atom_sites_solution_secondary difmap
_audit_creation_method SHELXL-97
_cell_angle_alpha 99.676(7)
_cell_angle_beta 92.638(7)
_cell_angle_gamma 112.639(5)
_cell_formula_units_Z 1
_cell_length_a 6.2764(7)
_cell_length_b 6.9208(7)
_cell_length_c 12.7810(17)
_cell_measurement_reflns_used 246
_cell_measurement_temperature 150(2)
_cell_measurement_theta_max 27.60
_cell_measurement_theta_min 2.56
_cell_volume 501.36(10)
_computing_cell_refinement 'SAINT (Bruker, 2008)'
_computing_data_collection 'SMART (Bruker, 2008)'
_computing_data_reduction 'SAINT (Bruker, 2008)'
_computing_molecular_graphics 'Mercury (Macrae <i>et al.</i>, 2006)'
_computing_publication_material 'SHELXL97 (Sheldrick, 2008)'
_computing_structure_refinement 'SHELXL97 (Sheldrick, 2008)'
_computing_structure_solution 'SHELXS97 (Sheldrick, 2008)'
_diffrn_ambient_temperature 150(2)
_diffrn_measured_fraction_theta_full 0.986
_diffrn_measured_fraction_theta_max 0.961
_diffrn_measurement_device_type 'Bruker SMART CCD'
_diffrn_measurement_method 'fine-focus sealed tube'
_diffrn_radiation_monochromator graphite
_diffrn_radiation_source 'fine-focus sealed tube'
_diffrn_radiation_type MoK\a
_diffrn_radiation_wavelength 0.71073
_diffrn_reflns_av_R_equivalents 0.0319
_diffrn_reflns_av_sigmaI/netI 0.0319
_diffrn_reflns_limit_h_max 8
_diffrn_reflns_limit_h_min -8
_diffrn_reflns_limit_k_max 8
_diffrn_reflns_limit_k_min -8
_diffrn_reflns_limit_l_max 16
_diffrn_reflns_limit_l_min -16
_diffrn_reflns_number 8143
_diffrn_reflns_theta_full 25.24
_diffrn_reflns_theta_max 27.38
_diffrn_reflns_theta_min 3.26
_diffrn_standards_interval_count 0.5
_diffrn_standards_interval_time 10
_exptl_absorpt_coefficient_mu 1.293
_exptl_absorpt_correction_T_max 0.9501
_exptl_absorpt_correction_T_min 0.7299
_exptl_absorpt_correction_type multi-scan
_exptl_absorpt_process_details '(SADABS; Bruker, 2008)'
_exptl_crystal_colour colourless
_exptl_crystal_density_diffrn 1.781
_exptl_crystal_density_method 'not measured'
_exptl_crystal_description block
_exptl_crystal_F_000 276
_exptl_crystal_size_max 0.26
_exptl_crystal_size_mid 0.20
_exptl_crystal_size_min 0.04
_refine_diff_density_max 1.050
_refine_diff_density_min -0.607
_refine_ls_extinction_method none
_refine_ls_goodness_of_fit_ref 1.137
_refine_ls_hydrogen_treatment mixed
_refine_ls_matrix_type full
_refine_ls_number_parameters 176
_refine_ls_number_reflns 2184
_refine_ls_number_restraints 4
_refine_ls_restrained_S_all 1.136
_refine_ls_R_factor_all 0.0361
_refine_ls_R_factor_gt 0.0325
_refine_ls_shift/su_max 0.000
_refine_ls_shift/su_mean 0.000
_refine_ls_structure_factor_coef Fsqd
_refine_ls_weighting_details 'calc w=1/[\s^2^(Fo^2^)+(0.0522P)^2^+0.1478P] where P=(Fo^2^+2Fc^2^)/3'
_refine_ls_weighting_scheme calc
_refine_ls_wR_factor_gt 0.0874
_refine_ls_wR_factor_ref 0.0893
_reflns_number_gt 2030
_reflns_number_total 2184
_reflns_threshold_expression I>2\s(I)
_cod_data_source_file lh5541.cif
_cod_data_source_block I
_cod_database_code 2236465
_cod_database_fobs_code 2236465

loop_
_symmetry_equiv_pos_as_xyz
'x, y, z'
'-x, -y, -z'

loop_
_atom_site_type_symbol
_atom_site_label
_atom_site_fract_x
_atom_site_fract_y
_atom_site_fract_z
_atom_site_U_iso_or_equiv
_atom_site_adp_type
_atom_site_calc_flag
_atom_site_refinement_flags
_atom_site_occupancy
Zn Zn 0.0000 0.0000 0.0000 0.01467(13) Uani d S 1
O O1 0.1899(3) -0.1897(2) -0.03156(12) 0.0170(3) Uani d D 1
H H1A 0.129(5) -0.303(3) -0.0767(17) 0.028(7) Uiso d D 1
H H1B 0.238(6) -0.227(6) 0.0190(19) 0.051(10) Uiso d D 1
O O2 0.2499(3) 0.2665(3) -0.05357(13) 0.0196(3) Uani d D 1
H H2A 0.184(5) 0.334(5) -0.080(2) 0.044(9) Uiso d D 1
H H2B 0.365(4) 0.265(5) -0.082(2) 0.046(10) Uiso d D 1
N N3 0.1681(3) 0.1214(3) 0.16096(14) 0.0152(4) Uani d . 1
C C4 0.0418(4) 0.1047(3) 0.24398(17) 0.0165(4) Uani d . 1
H H4 -0.1216 0.0610 0.2296 0.020 Uiso calc R 1
C C5 0.1386(4) 0.1481(3) 0.34911(16) 0.0159(4) Uani d . 1
H H5 0.0430 0.1334 0.4053 0.019 Uiso calc R 1
C C6 0.3782(4) 0.2137(3) 0.37137(16) 0.0138(4) Uani d . 1
C C7 0.5107(4) 0.2394(3) 0.28616(17) 0.0167(4) Uani d . 1
H H7 0.6751 0.2890 0.2985 0.020 Uiso calc R 1
C C8 0.3995(4) 0.1916(3) 0.18334(17) 0.0173(4) Uani d . 1
H H8 0.4914 0.2094 0.1259 0.021 Uiso calc R 1
C C9 0.4895(4) 0.2521(3) 0.48227(16) 0.0148(4) Uani d . 1
N N10 0.3511(3) 0.2432(3) 0.56043(14) 0.0167(4) Uani d . 1
C C11 0.4536(4) 0.2753(3) 0.65945(17) 0.0169(4) Uani d . 1
H H11 0.3620 0.2685 0.7169 0.020 Uiso calc R 1
C C12 0.6871(4) 0.3180(3) 0.68231(16) 0.0146(4) Uani d . 1
C C13 0.8139(4) 0.3264(4) 0.59538(17) 0.0179(4) Uani d . 1
H H13 0.9751 0.3571 0.6078 0.022 Uiso calc R 1
N N14 0.7165(3) 0.2928(3) 0.49487(14) 0.0179(4) Uani d . 1
C C15 0.7950(4) 0.3495(3) 0.79525(16) 0.0166(4) Uani d . 1
O O16 1.0133(3) 0.4300(3) 0.81382(12) 0.0203(3) Uani d . 1
O O17 0.6557(3) 0.2901(3) 0.86250(12) 0.0214(3) Uani d . 1

loop_
_atom_site_aniso_label
_atom_site_aniso_U_11
_atom_site_aniso_U_22
_atom_site_aniso_U_33
_atom_site_aniso_U_12
_atom_site_aniso_U_13
_atom_site_aniso_U_23
Zn 0.01318(19) 0.0201(2) 0.01366(19) 0.00978(14) 0.00064(12) 0.00383(13)
O1 0.0168(7) 0.0215(8) 0.0163(8) 0.0118(7) 0.0000(6) 0.0033(6)
O2 0.0167(8) 0.0232(9) 0.0225(8) 0.0101(7) 0.0040(6) 0.0086(6)
N3 0.0151(8) 0.0197(9) 0.0140(8) 0.0103(7) 0.0014(7) 0.0033(7)
C4 0.0140(10) 0.0187(11) 0.0192(10) 0.0090(8) 0.0020(8) 0.0038(8)
C5 0.0160(10) 0.0186(11) 0.0160(10) 0.0091(9) 0.0040(8) 0.0048(8)
C6 0.0168(10) 0.0114(10) 0.0157(10) 0.0080(8) 0.0011(8) 0.0036(7)
C7 0.0132(10) 0.0192(11) 0.0198(11) 0.0088(9) 0.0016(8) 0.0036(8)
C8 0.0161(10) 0.0213(11) 0.0163(10) 0.0092(9) 0.0035(8) 0.0038(8)
C9 0.0162(10) 0.0140(10) 0.0166(10) 0.0079(8) 0.0014(8) 0.0044(8)
N10 0.0160(9) 0.0193(9) 0.0170(9) 0.0089(7) 0.0017(7) 0.0051(7)
C11 0.0185(10) 0.0178(11) 0.0161(10) 0.0084(9) 0.0022(8) 0.0051(8)
C12 0.0161(10) 0.0130(10) 0.0174(10) 0.0082(8) 0.0004(8) 0.0046(8)
C13 0.0158(10) 0.0213(11) 0.0190(11) 0.0100(9) 0.0006(8) 0.0045(8)
N14 0.0159(9) 0.0225(10) 0.0170(9) 0.0094(8) 0.0008(7) 0.0045(7)
C15 0.0201(10) 0.0160(11) 0.0177(10) 0.0118(9) 0.0008(8) 0.0030(8)
O16 0.0170(7) 0.0255(8) 0.0198(8) 0.0100(7) -0.0008(6) 0.0053(6)
O17 0.0199(8) 0.0330(9) 0.0179(8) 0.0156(7) 0.0040(6) 0.0096(6)

loop_
_atom_type_symbol
_atom_type_description
_atom_type_scat_dispersion_real
_atom_type_scat_dispersion_imag
_atom_type_scat_source
C C 0.0033 0.0016 'International Tables Vol C Tables 4.2.6.8 and 6.1.1.4'
H H 0.0000 0.0000 'International Tables Vol C Tables 4.2.6.8 and 6.1.1.4'
N N 0.0061 0.0033 'International Tables Vol C Tables 4.2.6.8 and 6.1.1.4'
O O 0.0106 0.0060 'International Tables Vol C Tables 4.2.6.8 and 6.1.1.4'
Zn Zn 0.2839 1.4301 'International Tables Vol C Tables 4.2.6.8 and 6.1.1.4'

loop_
_geom_angle_atom_site_label_1
_geom_angle_atom_site_label_2
_geom_angle_atom_site_label_3
_geom_angle_site_symmetry_1
_geom_angle_site_symmetry_3
_geom_angle
O1 Zn O1 . 2 180.0
O1 Zn N3 . 2 88.59(6)
O1 Zn N3 2 2 91.41(6)
O1 Zn N3 . . 91.41(6)
O1 Zn N3 2 . 88.59(6)
N3 Zn N3 2 . 180.0
O1 Zn O2 . 2 86.31(6)
O1 Zn O2 2 2 93.69(6)
N3 Zn O2 2 2 91.45(6)
N3 Zn O2 . 2 88.55(6)
O1 Zn O2 . . 93.69(6)
O1 Zn O2 2 . 86.31(6)
N3 Zn O2 2 . 88.55(6)
N3 Zn O2 . . 91.45(6)
O2 Zn O2 2 . 180.0
Zn O1 H1A . . 118(2)
Zn O1 H1B . . 118(2)
H1A O1 H1B . . 103(3)
Zn O2 H2A . . 110(2)
Zn O2 H2B . . 125(2)
H2A O2 H2B . . 114(3)
C8 N3 C4 . . 117.43(18)
C8 N3 Zn . . 121.52(14)
C4 N3 Zn . . 120.54(14)
N3 C4 C5 . . 123.19(19)
N3 C4 H4 . . 118.4
C5 C4 H4 . . 118.4
C4 C5 C6 . . 118.99(19)
C4 C5 H5 . . 120.5
C6 C5 H5 . . 120.5
C5 C6 C7 . . 118.01(19)
C5 C6 C9 . . 121.15(18)
C7 C6 C9 . . 120.83(19)
C8 C7 C6 . . 119.2(2)
C8 C7 H7 . . 120.4
C6 C7 H7 . . 120.4
N3 C8 C7 . . 123.13(19)
N3 C8 H8 . . 118.4
C7 C8 H8 . . 118.4
N14 C9 N10 . . 126.45(19)
N14 C9 C6 . . 117.08(18)
N10 C9 C6 . . 116.48(19)
C11 N10 C9 . . 115.59(19)
N10 C11 C12 . . 123.16(19)
N10 C11 H11 . . 118.4
C12 C11 H11 . . 118.4
C11 C12 C13 . . 116.22(19)
C11 C12 C15 . . 121.41(18)
C13 C12 C15 . . 122.36(19)
N14 C13 C12 . . 122.3(2)
N14 C13 H13 . . 118.8
C12 C13 H13 . . 118.8
C9 N14 C13 . . 116.28(18)
O16 C15 O17 . . 125.88(19)
O16 C15 C12 . . 117.94(18)
O17 C15 C12 . . 116.18(19)

loop_
_geom_bond_atom_site_label_1
_geom_bond_atom_site_label_2
_geom_bond_site_symmetry_2
_geom_bond_distance
Zn O1 . 2.0923(15)
Zn O1 2 2.0923(15)
Zn N3 2 2.1419(17)
Zn N3 . 2.1420(17)
Zn O2 2 2.1512(15)
Zn O2 . 2.1512(15)
O1 H1A . 0.830(10)
O1 H1B . 0.822(10)
O2 H2A . 0.833(10)
O2 H2B . 0.827(10)
N3 C8 . 1.341(3)
N3 C4 . 1.347(3)
C4 C5 . 1.383(3)
C4 H4 . 0.9500
C5 C6 . 1.393(3)
C5 H5 . 0.9500
C6 C7 . 1.394(3)
C6 C9 . 1.486(3)
C7 C8 . 1.384(3)
C7 H7 . 0.9500
C8 H8 . 0.9500
C9 N14 . 1.338(3)
C9 N10 . 1.348(3)
N10 C11 . 1.336(3)
C11 C12 . 1.385(3)
C11 H11 . 0.9500
C12 C13 . 1.392(3)
C12 C15 . 1.510(3)
C13 N14 . 1.340(3)
C13 H13 . 0.9500
C15 O16 . 1.257(3)
C15 O17 . 1.258(3)

loop_
_geom_hbond_atom_site_label_D
_geom_hbond_atom_site_label_H
_geom_hbond_atom_site_label_A
_geom_hbond_site_symmetry_A
_geom_hbond_distance_DH
_geom_hbond_distance_HA
_geom_hbond_distance_DA
_geom_hbond_angle_DHA
_geom_hbond_publ_flag
O1 H1A O16 1_444 0.83(2) 1.98(2) 2.805(3) 175(3) yes
O1 H1B O17 2_656 0.82(3) 1.81(3) 2.631(3) 175(4) yes
O2 H2A O16 1_454 0.83(4) 2.04(4) 2.840(3) 162(4) yes
O2 H2B O17 1_554 0.83(3) 1.94(3) 2.767(3) 173(3) yes
